data_7710093
loop_
_publ_author_name
'Duan, Shuping'
'Xu, Ya'
'Zhou, Jian'
'Xiao, Zunhong'
'Zou, Hua-Hong'

_publ_section_title
;
 Rare examples of hybrid chalcogenoarsenate(III) incorporating trivalent
 vanadium complexes.
;
_journal_name_full 'Dalton transactions (Cambridge, England : 2003)'
_journal_paper_doi 10.1039/d2dt00251e
_journal_year 2022
_chemical_formula_moiety 'C4 H16 As N4 S3 V'
_chemical_formula_sum 'C4 H16 As N4 S3 V'
_chemical_formula_weight 342.25
_space_group_crystal_system monoclinic
_space_group_IT_number 14
_space_group_name_Hall '-P 2yn'
_space_group_name_H-M_alt 'P 1 21/n 1'
_atom_sites_solution_hydrogens geom
_audit_creation_method SHELXL-2014/7
_audit_update_record
;
2022-03-08 deposited with the CCDC.	2022-04-05 downloaded from the CCDC.
;
_cell_angle_alpha 90
_cell_angle_beta 94.526(4)
_cell_angle_gamma 90
_cell_formula_units_Z 4
_cell_length_a 10.2625(5)
_cell_length_b 8.8483(4)
_cell_length_c 13.4116(5)
_cell_measurement_reflns_used 1868
_cell_measurement_temperature 153(2)
_cell_measurement_theta_max 28.9660
_cell_measurement_theta_min 3.8190
_cell_volume 1214.05(9)
_computing_cell_refinement 'Bruker SAINT'
_computing_data_collection 'Bruker APEX2'
_computing_data_reduction 'Bruker SAINT'
_computing_molecular_graphics 'Bruker SHELXTL'
_computing_publication_material 'Bruker SHELXTL'
_computing_structure_refinement 'SHELXL-2014 (Sheldrick 2014)'
_computing_structure_solution 'SHELXS-97 (Sheldrick 2008)'
_diffrn_ambient_temperature 153(2)
_diffrn_measured_fraction_theta_full 0.997
_diffrn_measured_fraction_theta_max 0.997
_diffrn_measurement_device_type 'Bruker APEX-II CCD'
_diffrn_measurement_method '\f and \w scans'
_diffrn_radiation_type MoK\a
_diffrn_radiation_wavelength 0.71073
_diffrn_reflns_av_R_equivalents 0.0312
_diffrn_reflns_av_unetI/netI 0.0466
_diffrn_reflns_Laue_measured_fraction_full 0.997
_diffrn_reflns_Laue_measured_fraction_max 0.997
_diffrn_reflns_limit_h_max 10
_diffrn_reflns_limit_h_min -12
_diffrn_reflns_limit_k_max 10
_diffrn_reflns_limit_k_min -6
_diffrn_reflns_limit_l_max 16
_diffrn_reflns_limit_l_min -15
_diffrn_reflns_number 4176
_diffrn_reflns_point_group_measured_fraction_full 0.997
_diffrn_reflns_point_group_measured_fraction_max 0.997
_diffrn_reflns_theta_full 25.098
_diffrn_reflns_theta_max 25.098
_diffrn_reflns_theta_min 3.474
_exptl_absorpt_coefficient_mu 4.003
_exptl_absorpt_correction_T_max 1.00000
_exptl_absorpt_correction_T_min 0.63188
_exptl_absorpt_correction_type multi-scan
_exptl_absorpt_process_details 'SADABS 2014/5'
_exptl_crystal_colour red-black
_exptl_crystal_density_diffrn 1.873
_exptl_crystal_description BLOCK
_exptl_crystal_F_000 688
_exptl_crystal_size_max 0.120
_exptl_crystal_size_mid 0.110
_exptl_crystal_size_min 0.080
_exptl_transmission_factor_max 0.818
_exptl_transmission_factor_min 0.687
_refine_diff_density_max 0.567
_refine_diff_density_min -0.642
_refine_diff_density_rms 0.105
_refine_ls_extinction_method none
_refine_ls_goodness_of_fit_ref 1.072
_refine_ls_hydrogen_treatment constr
_refine_ls_matrix_type full
_refine_ls_number_parameters 118
_refine_ls_number_reflns 2153
_refine_ls_number_restraints 0
_refine_ls_restrained_S_all 1.072
_refine_ls_R_factor_all 0.0375
_refine_ls_R_factor_gt 0.0303
_refine_ls_shift/su_max 0.001
_refine_ls_shift/su_mean 0.000
_refine_ls_structure_factor_coef Fsqd
_refine_ls_weighting_details 'w=1/[\s^2^(Fo^2^)+(0.0245P)^2^] where P=(Fo^2^+2Fc^2^)/3'
_refine_ls_weighting_scheme calc
_refine_ls_wR_factor_gt 0.0655
_refine_ls_wR_factor_ref 0.0702
_reflns_Friedel_coverage 0.000
_reflns_number_gt 1867
_reflns_number_total 2153
_reflns_threshold_expression 'I > 2\s(I)'
_cod_data_source_file d2dt00251e2.cif
_cod_data_source_block 1
_cod_original_sg_symbol_H-M 'P 21/n'
_cod_database_code 7710093
_shelx_shelxl_version_number 2014/7
_shelx_space_group_comment
;
The symmetry employed for this shelxl refinement is uniquely defined
by the following loop, which should always be used as a source of
symmetry information in preference to the above space-group names.
They are only intended as comments.
;
_shelx_estimated_absorpt_t_min 0.517
_shelx_estimated_absorpt_t_max 0.631

loop_
_space_group_symop_operation_xyz
'x, y, z'
'-x+1/2, y+1/2, -z+1/2'
'-x, -y, -z'
'x-1/2, -y-1/2, z-1/2'

loop_
_atom_site_label
_atom_site_type_symbol
_atom_site_fract_x
_atom_site_fract_y
_atom_site_fract_z
_atom_site_U_iso_or_equiv
_atom_site_adp_type
_atom_site_occupancy
_atom_site_site_symmetry_order
_atom_site_calc_flag
_atom_site_refinement_flags_posn
_atom_site_refinement_flags_adp
_atom_site_refinement_flags_occupancy
_atom_site_disorder_assembly
_atom_site_disorder_group
As1 As 0.46063(3) 0.75300(4) 0.30147(2) 0.01248(12) Uani 1 1 d . . . . .
V1 V 0.50336(5) 0.39248(6) 0.26856(4) 0.01043(15) Uani 1 1 d . . . . .
S1 S 0.35188(8) 0.57628(10) 0.20482(6) 0.0173(2) Uani 1 1 d . . . . .
S2 S 0.61049(8) 0.58364(9) 0.36531(6) 0.0156(2) Uani 1 1 d . . . . .
S3 S 0.56930(8) 0.89093(10) 0.20223(6) 0.0167(2) Uani 1 1 d . . . . .
N1 N 0.6415(3) 0.2252(3) 0.33012(18) 0.0126(6) Uani 1 1 d . . . . .
H1A H 0.6368 0.1422 0.2925 0.015 Uiso 1 1 calc R U . . .
H1B H 0.7226 0.2614 0.3312 0.015 Uiso 1 1 calc R U . . .
N2 N 0.3971(3) 0.2983(3) 0.38411(18) 0.0125(6) Uani 1 1 d . . . . .
H2A H 0.3890 0.3674 0.4314 0.015 Uiso 1 1 calc R U . . .
H2B H 0.3173 0.2730 0.3589 0.015 Uiso 1 1 calc R U . . .
N3 N 0.6246(3) 0.3986(3) 0.14546(18) 0.0210(7) Uani 1 1 d . . . . .
H3A H 0.6204 0.4904 0.1183 0.025 Uiso 1 1 calc R U . . .
H3B H 0.7072 0.3821 0.1683 0.025 Uiso 1 1 calc R U . . .
N4 N 0.4089(3) 0.2265(3) 0.16710(18) 0.0153(7) Uani 1 1 d . . . . .
H4A H 0.4364 0.1341 0.1845 0.018 Uiso 1 1 calc R U . . .
H4B H 0.3227 0.2300 0.1706 0.018 Uiso 1 1 calc R U . . .
C1 C 0.6091(3) 0.1887(4) 0.4332(2) 0.0147(7) Uani 1 1 d . . . . .
H1C H 0.6340 0.2715 0.4781 0.018 Uiso 1 1 calc R U . . .
H1D H 0.6554 0.0985 0.4570 0.018 Uiso 1 1 calc R U . . .
C2 C 0.4633(3) 0.1632(4) 0.4291(2) 0.0148(8) Uani 1 1 d . . . . .
H2C H 0.4398 0.0745 0.3891 0.018 Uiso 1 1 calc R U . . .
H2D H 0.4364 0.1469 0.4960 0.018 Uiso 1 1 calc R U . . .
C3 C 0.5862(4) 0.2849(4) 0.0667(2) 0.0247(9) Uani 1 1 d . . . . .
H3C H 0.6318 0.1905 0.0816 0.030 Uiso 1 1 calc R U . . .
H3D H 0.6100 0.3208 0.0023 0.030 Uiso 1 1 calc R U . . .
C4 C 0.4413(4) 0.2600(4) 0.0634(2) 0.0207(9) Uani 1 1 d . . . . .
H4C H 0.3951 0.3497 0.0385 0.025 Uiso 1 1 calc R U . . .
H4D H 0.4161 0.1761 0.0195 0.025 Uiso 1 1 calc R U . . .

loop_
_atom_site_aniso_label
_atom_site_aniso_U_11
_atom_site_aniso_U_22
_atom_site_aniso_U_33
_atom_site_aniso_U_23
_atom_site_aniso_U_13
_atom_site_aniso_U_12
As1 0.0127(2) 0.0120(2) 0.0130(2) -0.00031(14) 0.00233(13) 0.00122(15)
V1 0.0103(3) 0.0097(3) 0.0111(3) 0.0018(2) -0.0001(2) -0.0004(2)
S1 0.0143(5) 0.0133(5) 0.0229(5) 0.0013(4) -0.0073(3) 0.0018(4)
S2 0.0164(5) 0.0121(5) 0.0173(4) -0.0001(4) -0.0058(3) -0.0006(4)
S3 0.0188(5) 0.0130(5) 0.0187(4) 0.0026(4) 0.0046(3) 0.0005(4)
N1 0.0128(15) 0.0121(15) 0.0130(14) 0.0000(12) 0.0012(11) -0.0008(13)
N2 0.0151(15) 0.0119(14) 0.0103(13) -0.0038(12) 0.0006(11) -0.0015(13)
N3 0.0146(16) 0.0325(19) 0.0156(14) 0.0108(14) 0.0001(11) -0.0004(15)
N4 0.0149(16) 0.0161(16) 0.0146(15) 0.0018(12) 0.0000(11) 0.0026(13)
C1 0.0197(19) 0.0136(18) 0.0102(16) 0.0037(15) -0.0018(13) -0.0022(16)
C2 0.0222(19) 0.0102(18) 0.0120(17) 0.0028(15) 0.0004(14) 0.0000(16)
C3 0.020(2) 0.043(2) 0.0115(17) 0.0017(18) 0.0052(14) 0.0057(19)
C4 0.022(2) 0.030(2) 0.0094(17) -0.0016(16) -0.0054(14) 0.0026(18)

loop_
_atom_type_symbol
_atom_type_description
_atom_type_scat_dispersion_real
_atom_type_scat_dispersion_imag
_atom_type_scat_source
C C 0.0033 0.0016 'International Tables Vol C Tables 4.2.6.8 and 6.1.1.4'
H H 0.0000 0.0000 'International Tables Vol C Tables 4.2.6.8 and 6.1.1.4'
N N 0.0061 0.0033 'International Tables Vol C Tables 4.2.6.8 and 6.1.1.4'
S S 0.1246 0.1234 'International Tables Vol C Tables 4.2.6.8 and 6.1.1.4'
V V 0.3005 0.5294 'International Tables Vol C Tables 4.2.6.8 and 6.1.1.4'
As As 0.0499 2.0058 'International Tables Vol C Tables 4.2.6.8 and 6.1.1.4'

loop_
_geom_angle_atom_site_label_1
_geom_angle_atom_site_label_2
_geom_angle_atom_site_label_3
_geom_angle
_geom_angle_site_symmetry_1
_geom_angle_site_symmetry_3
_geom_angle_publ_flag
S3 As1 S2 103.69(3) . . ?
S3 As1 S1 106.85(3) . . ?
S2 As1 S1 92.79(3) . . ?
N2 V1 N3 158.37(11) . . ?
N2 V1 N1 79.23(10) . . ?
N3 V1 N1 84.74(10) . . ?
N2 V1 N4 87.85(10) . . ?
N3 V1 N4 78.04(10) . . ?
N1 V1 N4 91.33(10) . . ?
N2 V1 S2 97.11(7) . . ?
N3 V1 S2 97.60(8) . . ?
N1 V1 S2 91.01(7) . . ?
N4 V1 S2 174.84(7) . . ?
N2 V1 S1 99.93(8) . . ?
N3 V1 S1 96.28(8) . . ?
N1 V1 S1 178.83(7) . . ?
N4 V1 S1 89.45(7) . . ?
S2 V1 S1 88.29(3) . . ?
As1 S1 V1 89.30(3) . . ?
As1 S2 V1 89.62(3) . . ?
C1 N1 V1 108.4(2) . . ?
C1 N1 H1A 110.0 . . ?
V1 N1 H1A 110.0 . . ?
C1 N1 H1B 110.0 . . ?
V1 N1 H1B 110.0 . . ?
H1A N1 H1B 108.4 . . ?
C2 N2 V1 111.56(19) . . ?
C2 N2 H2A 109.3 . . ?
V1 N2 H2A 109.3 . . ?
C2 N2 H2B 109.3 . . ?
V1 N2 H2B 109.3 . . ?
H2A N2 H2B 108.0 . . ?
C3 N3 V1 113.1(2) . . ?
C3 N3 H3A 109.0 . . ?
V1 N3 H3A 109.0 . . ?
C3 N3 H3B 109.0 . . ?
V1 N3 H3B 109.0 . . ?
H3A N3 H3B 107.8 . . ?
C4 N4 V1 109.2(2) . . ?
C4 N4 H4A 109.8 . . ?
V1 N4 H4A 109.8 . . ?
C4 N4 H4B 109.8 . . ?
V1 N4 H4B 109.8 . . ?
H4A N4 H4B 108.3 . . ?
N1 C1 C2 107.1(2) . . ?
N1 C1 H1C 110.3 . . ?
C2 C1 H1C 110.3 . . ?
N1 C1 H1D 110.3 . . ?
C2 C1 H1D 110.3 . . ?
H1C C1 H1D 108.6 . . ?
N2 C2 C1 108.4(3) . . ?
N2 C2 H2C 110.0 . . ?
C1 C2 H2C 110.0 . . ?
N2 C2 H2D 110.0 . . ?
C1 C2 H2D 110.0 . . ?
H2C C2 H2D 108.4 . . ?
N3 C3 C4 109.1(3) . . ?
N3 C3 H3C 109.9 . . ?
C4 C3 H3C 109.9 . . ?
N3 C3 H3D 109.9 . . ?
C4 C3 H3D 109.9 . . ?
H3C C3 H3D 108.3 . . ?
N4 C4 C3 107.2(3) . . ?
N4 C4 H4C 110.3 . . ?
C3 C4 H4C 110.3 . . ?
N4 C4 H4D 110.3 . . ?
C3 C4 H4D 110.3 . . ?
H4C C4 H4D 108.5 . . ?

loop_
_geom_bond_atom_site_label_1
_geom_bond_atom_site_label_2
_geom_bond_distance
_geom_bond_site_symmetry_2
_geom_bond_publ_flag
As1 S3 2.1768(9) . ?
As1 S2 2.2663(9) . ?
As1 S1 2.2677(9) . ?
V1 N2 2.133(3) . ?
V1 N3 2.145(3) . ?
V1 N1 2.168(3) . ?
V1 N4 2.177(3) . ?
V1 S2 2.3512(10) . ?
V1 S1 2.3627(10) . ?
N1 C1 1.482(4) . ?
N1 H1A 0.8900 . ?
N1 H1B 0.8900 . ?
N2 C2 1.479(4) . ?
N2 H2A 0.8900 . ?
N2 H2B 0.8900 . ?
N3 C3 1.488(4) . ?
N3 H3A 0.8900 . ?
N3 H3B 0.8900 . ?
N4 C4 1.485(4) . ?
N4 H4A 0.8900 . ?
N4 H4B 0.8900 . ?
C1 C2 1.510(4) . ?
C1 H1C 0.9700 . ?
C1 H1D 0.9700 . ?
C2 H2C 0.9700 . ?
C2 H2D 0.9700 . ?
C3 C4 1.501(5) . ?
C3 H3C 0.9700 . ?
C3 H3D 0.9700 . ?
C4 H4C 0.9700 . ?
C4 H4D 0.9700 . ?

loop_
_geom_hbond_atom_site_label_D
_geom_hbond_atom_site_label_H
_geom_hbond_atom_site_label_A
_geom_hbond_distance_DH
_geom_hbond_distance_HA
_geom_hbond_distance_DA
_geom_hbond_angle_DHA
_geom_hbond_site_symmetry_A
N1 H1A S3 0.89 2.60 3.470(3) 166.0 1_545
N1 H1B S3 0.89 2.50 3.369(3) 167.0 2_645
N2 H2A S2 0.89 2.76 3.526(3) 145.0 3_666
N2 H2B S1 0.89 2.56 3.366(3) 151.5 2_545
N3 H3B S3 0.89 2.77 3.610(3) 158.6 2_645
N4 H4A S3 0.89 2.55 3.410(3) 163.0 1_545
N4 H4B S1 0.89 2.88 3.550(3) 132.8 2_545
C3 H3C S2 0.97 2.85 3.639(4) 139.5 2_645
C3 H3D S1 0.97 2.98 3.942(3) 172.8 3_665
